data_1561576
loop_
_publ_author_name
'Jeon, Beom-Yong'
'Nam, Gnu'
'Lee, Dong Woo'
'Min Ok, Kang'
'You, Tae-Soo'

_publ_section_title
;
 Ce11Ge3.73(2)In6.27: Solid-state synthesis, crystal structure and
 site-preference
;
_journal_name_full 'Journal of Solid State Chemistry'
_journal_page_first 195
_journal_page_last 202
_journal_paper_doi 10.1016/j.jssc.2015.07.049
_journal_volume 236
_journal_year 2016
_chemical_formula_moiety Ce11Ge3.73In6.27
_chemical_formula_sum 'Ce11 Ge3.73 In6.27'
_chemical_formula_weight 2531.90
_space_group_crystal_system tetragonal
_space_group_IT_number 139
_space_group_name_Hall '-I 4 2'
_space_group_name_H-M_alt 'I 4/m m m'
_atom_sites_solution_hydrogens .
_atom_sites_solution_primary direct
_atom_sites_solution_secondary difmap
_cell_angle_alpha 90
_cell_angle_beta 90
_cell_angle_gamma 90
_cell_formula_units_Z 4
_cell_length_a 12.01630(10)
_cell_length_b 12.01630(10)
_cell_length_c 16.5396(2)
_cell_measurement_reflns_used 13770
_cell_measurement_temperature 296(2)
_cell_measurement_theta_max 27.86
_cell_measurement_theta_min 2.10
_cell_volume 2388.18(4)
_computing_cell_refinement 'Bruker SMART'
_computing_data_collection 'Bruker SMART'
_computing_data_reduction 'Bruker SMART'
_computing_molecular_graphics 'Bruker SHELXTL'
_computing_publication_material 'Bruker SHELXTL'
_computing_structure_refinement 'SHELXL-2013 (Sheldrick, 2013)'
_computing_structure_solution 'SHELXL-2013 (Sheldrick, 2013)'
_diffrn_ambient_temperature 296(2)
_diffrn_measured_fraction_theta_full 0.998
_diffrn_measured_fraction_theta_max 1.000
_diffrn_measurement_device_type 'Bruker APEX-II CCD'
_diffrn_measurement_method 'phi and omega scans'
_diffrn_radiation_type MoK\a
_diffrn_radiation_wavelength 0.71073
_diffrn_reflns_av_R_equivalents 0.0378
_diffrn_reflns_av_unetI/netI 0.0163
_diffrn_reflns_Laue_measured_fraction_full 0.998
_diffrn_reflns_Laue_measured_fraction_max 1.000
_diffrn_reflns_limit_h_max 15
_diffrn_reflns_limit_h_min -15
_diffrn_reflns_limit_k_max 15
_diffrn_reflns_limit_k_min -15
_diffrn_reflns_limit_l_max 17
_diffrn_reflns_limit_l_min -21
_diffrn_reflns_number 13770
_diffrn_reflns_point_group_measured_fraction_full 0.998
_diffrn_reflns_point_group_measured_fraction_max 1.000
_diffrn_reflns_theta_full 25.242
_diffrn_reflns_theta_max 27.865
_diffrn_reflns_theta_min 2.095
_diffrn_source 'fine-focus sealed tube'
_exptl_absorpt_coefficient_mu 30.975
_exptl_absorpt_correction_T_max 0.7465
_exptl_absorpt_correction_T_min 0.4454
_exptl_absorpt_correction_type multi-scan
_exptl_absorpt_process_details
;
SADABS (Bruker, 2002)
;
_exptl_crystal_colour silver
_exptl_crystal_density_diffrn 7.042
_exptl_crystal_density_method 'not measured'
_exptl_crystal_description bar
_exptl_crystal_F_000 4258
_exptl_crystal_size_max 0.05
_exptl_crystal_size_mid 0.04
_exptl_crystal_size_min 0.04
_refine_diff_density_max 1.771
_refine_diff_density_min -1.214
_refine_diff_density_rms 0.252
_refine_ls_extinction_coef 0.000094(7)
_refine_ls_extinction_expression Fc^*^=kFc[1+0.001xFc^2^\l^3^/sin(2\q)]^-1/4^
_refine_ls_extinction_method SHELXL
_refine_ls_goodness_of_fit_ref 1.280
_refine_ls_hydrogen_treatment .
_refine_ls_matrix_type full
_refine_ls_number_parameters 41
_refine_ls_number_reflns 860
_refine_ls_number_restraints 0
_refine_ls_restrained_S_all 1.280
_refine_ls_R_factor_all 0.0224
_refine_ls_R_factor_gt 0.0203
_refine_ls_shift/su_max 0.000
_refine_ls_shift/su_mean 0.000
_refine_ls_structure_factor_coef Fsqd
_refine_ls_weighting_details 'w=1/[\s^2^(Fo^2^)+(0.0068P)^2^+48.3243P] where P=(Fo^2^+2Fc^2^)/3'
_refine_ls_weighting_scheme calc
_refine_ls_wR_factor_gt 0.0367
_refine_ls_wR_factor_ref 0.0371
_reflns_number_gt 822
_reflns_number_total 860
_reflns_threshold_expression >2sigma(I)
_cod_data_source_file JSSC-2016-236-195.cif
_cod_data_source_block Ce11Ge6In4_0m
_cod_original_cell_volume 2388.18(5)
_cod_original_formula_sum Ce11Ge3.73In6.27
_cod_database_code 1561576
_shelx_space_group_comment
;
The symmetry employed for this shelxl refinement is uniquely defined
by the following loop, which should always be used as a source of
symmetry information in preference to the above space-group names.
They are only intended as comments.
;
_shelxl_version_number 2013-3
_publcif_info_exptl_table_max_cols 4
_publcif_info_exptl_table_use_headnotes n

loop_
_space_group_symop_operation_xyz
'x, y, z'
'-x, -y, z'
'-y, x, z'
'y, -x, z'
'-x, y, -z'
'x, -y, -z'
'y, x, -z'
'-y, -x, -z'
'x+1/2, y+1/2, z+1/2'
'-x+1/2, -y+1/2, z+1/2'
'-y+1/2, x+1/2, z+1/2'
'y+1/2, -x+1/2, z+1/2'
'-x+1/2, y+1/2, -z+1/2'
'x+1/2, -y+1/2, -z+1/2'
'y+1/2, x+1/2, -z+1/2'
'-y+1/2, -x+1/2, -z+1/2'
'-x, -y, -z'
'x, y, -z'
'y, -x, -z'
'-y, x, -z'
'x, -y, z'
'-x, y, z'
'-y, -x, z'
'y, x, z'
'-x+1/2, -y+1/2, -z+1/2'
'x+1/2, y+1/2, -z+1/2'
'y+1/2, -x+1/2, -z+1/2'
'-y+1/2, x+1/2, -z+1/2'
'x+1/2, -y+1/2, z+1/2'
'-x+1/2, y+1/2, z+1/2'
'-y+1/2, -x+1/2, z+1/2'
'y+1/2, x+1/2, z+1/2'

loop_
_atom_site_label
_atom_site_type_symbol
_atom_site_fract_x
_atom_site_fract_y
_atom_site_fract_z
_atom_site_U_iso_or_equiv
_atom_site_adp_type
_atom_site_occupancy
_atom_site_site_symmetry_order
_atom_site_calc_flag
_atom_site_refinement_flags_posn
_atom_site_refinement_flags_adp
_atom_site_refinement_flags_occupancy
_atom_site_disorder_assembly
_atom_site_disorder_group
Ce1 Ce 0.0000 0.25359(4) 0.31095(3) 0.00589(11) Uani 1 2 d S T P . .
Ce2 Ce 0.0000 0.34410(3) 0.09483(3) 0.00525(11) Uani 1 2 d S T P . .
Ce3 Ce 0.33086(4) 0.33086(4) 0.0000 0.00652(14) Uani 1 4 d S T P . .
Ce4 Ce 0.0000 0.0000 0.16311(6) 0.00583(18) Uani 1 8 d S T P . .
In1 In 0.20796(3) 0.20796(3) 0.17014(4) 0.00856(14) Uani 1 2 d S T P . .
In2 In 0.12719(5) 0.12719(5) 0.0000 0.00524(16) Uani 1 4 d S T P . .
Ge1 Ge 0.15610(9) 0.5000 0.0000 0.0050(2) Uani 1 4 d S T P . .
Ge2 Ge 0.0000 0.0000 0.38177(11) 0.0107(5) Uani 0.731(17) 8 d S T P . .
In3 In 0.0000 0.0000 0.38177(11) 0.0107(5) Uani 0.269(17) 8 d S T P . .
Ge3 Ge 0.0000 0.5000 0.2500 0.0051(3) Uani 1 8 d S T P . .

loop_
_atom_site_aniso_label
_atom_site_aniso_U_11
_atom_site_aniso_U_22
_atom_site_aniso_U_33
_atom_site_aniso_U_23
_atom_site_aniso_U_13
_atom_site_aniso_U_12
Ce1 0.0070(2) 0.0064(2) 0.0043(2) -0.00032(16) 0.000 0.000
Ce2 0.0051(2) 0.0048(2) 0.0058(2) 0.00071(16) 0.000 0.000
Ce3 0.00702(19) 0.00702(19) 0.0055(3) 0.000 0.000 0.0035(2)
Ce4 0.0056(3) 0.0056(3) 0.0062(4) 0.000 0.000 0.000
In1 0.00889(18) 0.00889(18) 0.0079(3) -0.00024(15) -0.00024(15) 0.0015(2)
In2 0.0053(2) 0.0053(2) 0.0052(4) 0.000 0.000 0.0009(3)
Ge1 0.0042(5) 0.0043(5) 0.0065(6) 0.000 0.000 0.000
Ge2 0.0060(6) 0.0060(6) 0.0201(10) 0.000 0.000 0.000
In3 0.0060(6) 0.0060(6) 0.0201(10) 0.000 0.000 0.000
Ge3 0.0054(5) 0.0054(5) 0.0046(8) 0.000 0.000 0.000

loop_
_atom_type_symbol
_atom_type_description
_atom_type_scat_dispersion_real
_atom_type_scat_dispersion_imag
_atom_type_scat_source
Ge Ge 0.1547 1.8001 'International Tables Vol C Tables 4.2.6.8 and 6.1.1.4'
In In -0.7276 1.3100 'International Tables Vol C Tables 4.2.6.8 and 6.1.1.4'
Ce Ce -0.2486 2.6331 'International Tables Vol C Tables 4.2.6.8 and 6.1.1.4'

loop_
_geom_angle_atom_site_label_1
_geom_angle_atom_site_label_2
_geom_angle_atom_site_label_3
_geom_angle
_geom_angle_site_symmetry_1
_geom_angle_site_symmetry_3
Ge3 Ce1 Ge2 177.77(3) . .
Ge3 Ce1 Ge1 89.66(2) . 27_455
Ge2 Ce1 Ge1 88.11(4) . 27_455
Ge3 Ce1 In1 86.163(11) . .
Ge2 Ce1 In1 95.37(2) . .
Ge1 Ce1 In1 133.465(11) 27_455 .
Ge3 Ce1 In1 86.163(11) . 3
Ge2 Ce1 In1 95.37(2) . 3
Ge1 Ce1 In1 133.465(11) 27_455 3
In1 Ce1 In1 92.49(2) . 3
Ge3 Ce1 In1 84.565(10) . 25
Ge2 Ce1 In1 95.151(10) . 25
Ge1 Ce1 In1 82.774(11) 27_455 25
In1 Ce1 In1 50.691(17) . 25
In1 Ce1 In1 142.487(13) 3 25
Ge3 Ce1 In1 84.565(10) . 27_455
Ge2 Ce1 In1 95.151(10) . 27_455
Ge1 Ce1 In1 82.774(11) 27_455 27_455
In1 Ce1 In1 142.487(13) . 27_455
In1 Ce1 In1 50.691(17) 3 27_455
In1 Ce1 In1 161.933(19) 25 27_455
Ge3 Ce1 Ce2 54.275(9) . .
Ge2 Ce1 Ce2 127.95(3) . .
Ge1 Ce1 Ce2 143.94(2) 27_455 .
In1 Ce1 Ce2 53.282(10) . .
In1 Ce1 Ce2 53.282(10) 3 .
In1 Ce1 Ce2 92.657(12) 25 .
In1 Ce1 Ce2 92.657(12) 27_455 .
Ge3 Ce1 Ce2 53.133(8) . 28
Ge2 Ce1 Ce2 125.09(3) . 28
Ge1 Ce1 Ce2 50.425(17) 27_455 28
In1 Ce1 Ce2 92.470(12) . 28
In1 Ce1 Ce2 138.487(15) 3 28
In1 Ce1 Ce2 51.784(9) 25 28
In1 Ce1 Ce2 110.260(13) 27_455 28
Ce2 Ce1 Ce2 99.441(13) . 28
Ge3 Ce1 Ce2 53.133(8) . 27_455
Ge2 Ce1 Ce2 125.09(3) . 27_455
Ge1 Ce1 Ce2 50.425(17) 27_455 27_455
In1 Ce1 Ce2 138.487(15) . 27_455
In1 Ce1 Ce2 92.469(12) 3 27_455
In1 Ce1 Ce2 110.260(13) 25 27_455
In1 Ce1 Ce2 51.785(9) 27_455 27_455
Ce2 Ce1 Ce2 99.441(13) . 27_455
Ce2 Ce1 Ce2 58.486(13) 28 27_455
Ge3 Ce1 Ce3 120.617(14) . 25
Ge2 Ce1 Ce3 57.63(2) . 25
Ge1 Ce1 Ce3 47.295(14) 27_455 25
In1 Ce1 Ce3 97.075(9) . 25
In1 Ce1 Ce3 151.986(17) 3 25
In1 Ce1 Ce3 56.193(13) 25 25
In1 Ce1 Ce3 118.833(15) 27_455 25
Ce2 Ce1 Ce3 148.258(8) . 25
Ce2 Ce1 Ce3 67.484(12) 28 25
Ce2 Ce1 Ce3 97.517(12) 27_455 25
Ge1 Ce2 Ge1 75.03(4) . 17_565
Ge1 Ce2 Ce2 59.391(11) . 18
Ge1 Ce2 Ce2 59.391(11) 17_565 18
Ge1 Ce2 Ge3 93.022(10) . .
Ge1 Ce2 Ge3 93.022(10) 17_565 .
Ce2 Ce2 Ge3 143.875(8) 18 .
Ge1 Ce2 In1 91.902(19) . .
Ge1 Ce2 In1 166.83(2) 17_565 .
Ce2 Ce2 In1 112.639(12) 18 .
Ge3 Ce2 In1 89.262(13) . .
Ge1 Ce2 In1 166.83(2) . 3
Ge1 Ce2 In1 91.90(2) 17_565 3
Ce2 Ce2 In1 112.639(12) 18 3
Ge3 Ce2 In1 89.261(13) . 3
In1 Ce2 In1 101.10(2) . 3
Ge1 Ce2 In2 87.573(16) . .
Ge1 Ce2 In2 120.295(14) 17_565 .
Ce2 Ce2 In2 62.567(7) 18 .
Ge3 Ce2 In2 145.438(11) . .
In1 Ce2 In2 56.194(12) . .
In1 Ce2 In2 97.873(19) 3 .
Ge1 Ce2 In2 120.295(14) . 3
Ge1 Ce2 In2 87.574(16) 17_565 3
Ce2 Ce2 In2 62.567(7) 18 3
Ge3 Ce2 In2 145.438(11) . 3
In1 Ce2 In2 97.872(19) . 3
In1 Ce2 In2 56.195(12) 3 3
In2 Ce2 In2 53.35(2) . 3
Ge1 Ce2 Ce1 131.619(15) . .
Ge1 Ce2 Ce1 131.618(15) 17_565 .
Ce2 Ce2 Ce1 163.076(9) 18 .
Ge3 Ce2 Ce1 53.049(9) . .
In1 Ce2 Ce1 58.974(13) . .
In1 Ce2 Ce1 58.975(13) 3 .
In2 Ce2 Ce1 102.584(12) . .
In2 Ce2 Ce1 102.584(12) 3 .
Ge1 Ce2 Ce2 52.542(12) . 2_565
Ge1 Ce2 Ce2 52.543(12) 17_565 2_565
Ce2 Ce2 Ce2 90.0 18 2_565
Ge3 Ce2 Ce2 53.874(8) . 2_565
In1 Ce2 Ce2 120.366(12) . 2_565
In1 Ce2 Ce2 120.366(12) 3 2_565
In2 Ce2 Ce2 139.964(12) . 2_565
In2 Ce2 Ce2 139.964(12) 3 2_565
Ce1 Ce2 Ce2 106.924(9) . 2_565
Ge1 Ce2 Ce1 55.917(13) . 28
Ge1 Ce2 Ce1 112.337(18) 17_565 28
Ce2 Ce2 Ce1 113.979(9) 18 28
Ge3 Ce2 Ce1 51.957(8) . 28
In1 Ce2 Ce1 59.621(11) . 28
In1 Ce2 Ce1 133.374(18) 3 28
In2 Ce2 Ce1 102.392(12) . 28
In2 Ce2 Ce1 155.216(16) 3 28
Ce1 Ce2 Ce1 75.724(10) . 28
Ce2 Ce2 Ce1 60.758(7) 2_565 28
Ge1 Ce2 Ce1 112.337(18) . 27_455
Ge1 Ce2 Ce1 55.917(13) 17_565 27_455
Ce2 Ce2 Ce1 113.979(9) 18 27_455
Ge3 Ce2 Ce1 51.957(8) . 27_455
In1 Ce2 Ce1 133.374(18) . 27_455
In1 Ce2 Ce1 59.620(11) 3 27_455
In2 Ce2 Ce1 155.216(16) . 27_455
In2 Ce2 Ce1 102.392(12) 3 27_455
Ce1 Ce2 Ce1 75.724(10) . 27_455
Ce2 Ce2 Ce1 60.758(6) 2_565 27_455
Ce1 Ce2 Ce1 101.094(15) 28 27_455
Ge1 Ce3 Ge1 178.13(4) 3_655 .
Ge1 Ce3 In2 89.06(2) 3_655 .
Ge1 Ce3 In2 89.06(2) . .
Ge1 Ce3 In3 90.774(17) 3_655 25
Ge1 Ce3 In3 90.775(17) . 25
In2 Ce3 In3 145.77(2) . 25
Ge1 Ce3 Ge2 90.774(17) 3_655 25
Ge1 Ce3 Ge2 90.775(17) . 25
In2 Ce3 Ge2 145.77(2) . 25
In3 Ce3 Ge2 0.00(5) 25 25
Ge1 Ce3 In3 90.774(17) 3_655 9_554
Ge1 Ce3 In3 90.775(17) . 9_554
In2 Ce3 In3 145.77(2) . 9_554
In3 Ce3 In3 68.46(5) 25 9_554
Ge2 Ce3 In3 68.46(5) 25 9_554
Ge1 Ce3 Ge2 90.774(17) 3_655 9_554
Ge1 Ce3 Ge2 90.775(17) . 9_554
In2 Ce3 Ge2 145.77(2) . 9_554
In3 Ce3 Ge2 68.46(5) 25 9_554
Ge2 Ce3 Ge2 68.46(5) 25 9_554
In3 Ce3 Ge2 0.00(5) 9_554 9_554
Ge1 Ce3 In1 89.442(12) 3_655 18
Ge1 Ce3 In1 89.442(12) . 18
In2 Ce3 In1 53.418(13) . 18
In3 Ce3 In1 160.81(3) 25 18
Ge2 Ce3 In1 160.81(3) 25 18
In3 Ce3 In1 92.35(3) 9_554 18
Ge2 Ce3 In1 92.35(3) 9_554 18
Ge1 Ce3 In1 89.442(12) 3_655 .
Ge1 Ce3 In1 89.442(12) . .
In2 Ce3 In1 53.418(13) . .
In3 Ce3 In1 92.35(3) 25 .
Ge2 Ce3 In1 92.35(3) 25 .
In3 Ce3 In1 160.81(3) 9_554 .
Ge2 Ce3 In1 160.81(3) 9_554 .
In1 Ce3 In1 106.84(3) 18 .
Ge1 Ce3 Ce1 56.332(7) 3_655 25
Ge1 Ce3 Ce1 124.088(7) . 25
In2 Ce3 Ce1 100.730(11) . 25
In3 Ce3 Ce1 52.482(18) 25 25
Ge2 Ce3 Ce1 52.482(18) 25 25
In3 Ce3 Ce1 107.53(2) 9_554 25
Ge2 Ce3 Ce1 107.53(2) 9_554 25
In1 Ce3 Ce1 139.518(14) 18 25
In1 Ce3 Ce1 57.405(8) . 25
Ge1 Ce3 Ce1 124.088(7) 3_655 28
Ge1 Ce3 Ce1 56.332(7) . 28
In2 Ce3 Ce1 100.730(11) . 28
In3 Ce3 Ce1 52.482(18) 25 28
Ge2 Ce3 Ce1 52.482(18) 25 28
In3 Ce3 Ce1 107.53(2) 9_554 28
Ge2 Ce3 Ce1 107.53(2) 9_554 28
In1 Ce3 Ce1 139.518(14) 18 28
In1 Ce3 Ce1 57.405(8) . 28
Ce1 Ce3 Ce1 67.766(11) 25 28
Ge1 Ce3 Ce1 124.088(7) 3_655 11_554
Ge1 Ce3 Ce1 56.332(7) . 11_554
In2 Ce3 Ce1 100.730(11) . 11_554
In3 Ce3 Ce1 107.53(2) 25 11_554
Ge2 Ce3 Ce1 107.53(2) 25 11_554
In3 Ce3 Ce1 52.482(18) 9_554 11_554
Ge2 Ce3 Ce1 52.482(18) 9_554 11_554
In1 Ce3 Ce1 57.405(8) 18 11_554
In1 Ce3 Ce1 139.518(14) . 11_554
Ce1 Ce3 Ce1 158.54(2) 25 11_554
Ce1 Ce3 Ce1 108.003(10) 28 11_554
In2 Ce4 In2 52.478(17) 17 19
In2 Ce4 In2 52.478(17) 17 3
In2 Ce4 In2 77.40(3) 19 3
In2 Ce4 In2 77.40(3) 17 .
In2 Ce4 In2 52.478(17) 19 .
In2 Ce4 In2 52.478(17) 3 .
In2 Ce4 In1 130.58(3) 17 .
In2 Ce4 In1 91.470(14) 19 .
In2 Ce4 In1 91.470(14) 3 .
In2 Ce4 In1 53.183(15) . .
In2 Ce4 In1 53.184(15) 17 2
In2 Ce4 In1 91.470(14) 19 2
In2 Ce4 In1 91.470(14) 3 2
In2 Ce4 In1 130.58(3) . 2
In1 Ce4 In1 176.23(4) . 2
In2 Ce4 In1 91.470(14) 17 4
In2 Ce4 In1 53.184(15) 19 4
In2 Ce4 In1 130.58(3) 3 4
In2 Ce4 In1 91.470(14) . 4
In1 Ce4 In1 89.938(1) . 4
In1 Ce4 In1 89.938(1) 2 4
In2 Ce4 In1 91.470(14) 17 3
In2 Ce4 In1 130.58(3) 19 3
In2 Ce4 In1 53.184(15) 3 3
In2 Ce4 In1 91.470(14) . 3
In1 Ce4 In1 89.938(1) . 3
In1 Ce4 In1 89.938(1) 2 3
In1 Ce4 In1 176.23(4) 4 3
In2 Ce4 Ce1 146.434(8) 17 .
In2 Ce4 Ce1 146.434(8) 19 .
In2 Ce4 Ce1 98.256(10) 3 .
In2 Ce4 Ce1 98.256(10) . .
In1 Ce4 Ce1 55.125(10) . .
In1 Ce4 Ce1 122.048(19) 2 .
In1 Ce4 Ce1 122.048(19) 4 .
In1 Ce4 Ce1 55.125(10) 3 .
In2 Ce4 Ce1 146.435(8) 17 4
In2 Ce4 Ce1 98.257(10) 19 4
In2 Ce4 Ce1 146.435(8) 3 4
In2 Ce4 Ce1 98.256(10) . 4
In1 Ce4 Ce1 55.126(10) . 4
In1 Ce4 Ce1 122.048(19) 2 4
In1 Ce4 Ce1 55.126(10) 4 4
In1 Ce4 Ce1 122.048(19) 3 4
Ce1 Ce4 Ce1 66.941(13) . 4
In2 Ce4 Ce1 98.257(10) 17 2
In2 Ce4 Ce1 98.257(10) 19 2
In2 Ce4 Ce1 146.435(8) 3 2
In2 Ce4 Ce1 146.435(8) . 2
In1 Ce4 Ce1 122.048(19) . 2
In1 Ce4 Ce1 55.126(10) 2 2
In1 Ce4 Ce1 55.126(10) 4 2
In1 Ce4 Ce1 122.048(19) 3 2
Ce1 Ce4 Ce1 102.51(2) . 2
Ce1 Ce4 Ce1 66.940(13) 4 2
In1 In1 In2 177.59(4) 25 .
In1 In1 Ce2 115.359(12) 25 4
In2 In1 Ce2 64.618(12) . 4
In1 In1 Ce2 115.359(12) 25 .
In2 In1 Ce2 64.619(12) . .
Ce2 In1 Ce2 129.24(2) 4 .
In1 In1 Ce1 66.270(17) 25 .
In2 In1 Ce1 115.484(17) . .
Ce2 In1 Ce1 138.30(2) 4 .
Ce2 In1 Ce1 67.743(10) . .
In1 In1 Ce1 66.270(17) 25 4
In2 In1 Ce1 115.484(17) . 4
Ce2 In1 Ce1 67.744(10) 4 4
Ce2 In1 Ce1 138.30(2) . 4
Ce1 In1 Ce1 77.044(18) . 4
In1 In1 Ce3 115.01(3) 25 .
In2 In1 Ce3 62.583(19) . .
Ce2 In1 Ce3 78.655(13) 4 .
Ce2 In1 Ce3 78.654(13) . .
Ce1 In1 Ce3 141.092(10) . .
Ce1 In1 Ce3 141.093(10) 4 .
In1 In1 Ce4 120.29(3) 25 .
In2 In1 Ce4 62.12(2) . .
Ce2 In1 Ce4 78.397(13) 4 .
Ce2 In1 Ce4 78.398(13) . .
Ce1 In1 Ce4 67.893(16) . .
Ce1 In1 Ce4 67.893(16) 4 .
Ce3 In1 Ce4 124.70(2) . .
In1 In1 Ce1 63.039(17) 25 25
In2 In1 Ce1 115.185(18) . 25
Ce2 In1 Ce1 68.595(11) 4 25
Ce2 In1 Ce1 136.949(19) . 25
Ce1 In1 Ce1 129.309(17) . 25
Ce1 In1 Ce1 83.003(15) 4 25
Ce3 In1 Ce1 66.401(14) . 25
Ce4 In1 Ce1 142.444(9) . 25
In1 In1 Ce1 63.039(17) 25 28
In2 In1 Ce1 115.185(18) . 28
Ce2 In1 Ce1 136.949(19) 4 28
Ce2 In1 Ce1 68.595(11) . 28
Ce1 In1 Ce1 83.002(15) . 28
Ce1 In1 Ce1 129.309(17) 4 28
Ce3 In1 Ce1 66.401(14) . 28
Ce4 In1 Ce1 142.444(9) . 28
Ce1 In1 Ce1 74.657(18) 25 28
In2 In2 In2 90.0 19 3
In2 In2 In1 108.058(11) 19 .
In2 In2 In1 108.058(11) 3 .
In2 In2 In1 108.059(11) 19 18
In2 In2 In1 108.059(11) 3 18
In1 In2 In1 128.00(3) . 18
In2 In2 Ce2 63.324(12) 19 4
In2 In2 Ce2 139.963(12) 3 4
In1 In2 Ce2 59.187(8) . 4
In1 In2 Ce2 108.415(15) 18 4
In2 In2 Ce2 63.324(12) 19 19
In2 In2 Ce2 139.963(12) 3 19
In1 In2 Ce2 108.416(15) . 19
In1 In2 Ce2 59.187(8) 18 19
Ce2 In2 Ce2 54.865(15) 4 19
In2 In2 Ce2 139.963(12) 19 18
In2 In2 Ce2 63.324(12) 3 18
In1 In2 Ce2 108.416(15) . 18
In1 In2 Ce2 59.187(8) 18 18
Ce2 In2 Ce2 154.12(3) 4 18
Ce2 In2 Ce2 118.373(15) 19 18
In2 In2 Ce2 139.964(12) 19 .
In2 In2 Ce2 63.324(12) 3 .
In1 In2 Ce2 59.187(8) . .
In1 In2 Ce2 108.415(15) 18 .
Ce2 In2 Ce2 118.373(15) 4 .
Ce2 In2 Ce2 154.12(3) 19 .
Ce2 In2 Ce2 54.865(15) 18 .
In2 In2 Ce4 63.761(8) 19 .
In2 In2 Ce4 63.761(8) 3 .
In1 In2 Ce4 64.701(15) . .
In1 In2 Ce4 167.30(3) 18 .
Ce2 In2 Ce4 77.319(9) 4 .
Ce2 In2 Ce4 119.971(10) 19 .
Ce2 In2 Ce4 119.971(10) 18 .
Ce2 In2 Ce4 77.319(9) . .
In2 In2 Ce4 63.761(8) 19 17
In2 In2 Ce4 63.761(8) 3 17
In1 In2 Ce4 167.30(3) . 17
In1 In2 Ce4 64.701(15) 18 17
Ce2 In2 Ce4 119.971(10) 4 17
Ce2 In2 Ce4 77.318(9) 19 17
Ce2 In2 Ce4 77.318(9) 18 17
Ce2 In2 Ce4 119.971(10) . 17
Ce4 In2 Ce4 102.60(3) . 17
In2 In2 Ce3 135.0 19 .
In2 In2 Ce3 135.0 3 .
In1 In2 Ce3 63.999(17) . .
In1 In2 Ce3 63.999(17) 18 .
Ce2 In2 Ce3 77.060(13) 4 .
Ce2 In2 Ce3 77.060(13) 19 .
Ce2 In2 Ce3 77.060(13) 18 .
Ce2 In2 Ce3 77.060(13) . .
Ce4 In2 Ce3 128.701(14) . .
Ce4 In2 Ce3 128.700(14) 17 .
Ce3 Ge1 Ce3 88.13(4) 19_565 .
Ce3 Ge1 Ce2 149.379(11) 19_565 .
Ce3 Ge1 Ce2 90.839(12) . .
Ce3 Ge1 Ce2 149.379(11) 19_565 18
Ce3 Ge1 Ce2 90.839(12) . 18
Ce2 Ge1 Ce2 61.22(2) . 18
Ce3 Ge1 Ce2 90.839(12) 19_565 2_565
Ce3 Ge1 Ce2 149.379(11) . 2_565
Ce2 Ge1 Ce2 74.92(2) . 2_565
Ce2 Ge1 Ce2 104.97(4) 18 2_565
Ce3 Ge1 Ce2 90.839(12) 19_565 17_565
Ce3 Ge1 Ce2 149.379(11) . 17_565
Ce2 Ge1 Ce2 104.97(4) . 17_565
Ce2 Ge1 Ce2 74.92(2) 18 17_565
Ce2 Ge1 Ce2 61.22(2) 2_565 17_565
Ce3 Ge1 Ce1 76.373(18) 19_565 28
Ce3 Ge1 Ce1 76.373(18) . 28
Ce2 Ge1 Ce1 73.658(10) . 28
Ce2 Ge1 Ce1 132.898(16) 18 28
Ce2 Ge1 Ce1 73.659(10) 2_565 28
Ce2 Ge1 Ce1 132.898(16) 17_565 28
Ce3 Ge1 Ce1 76.373(18) 19_565 11_554
Ce3 Ge1 Ce1 76.373(18) . 11_554
Ce2 Ge1 Ce1 132.899(16) . 11_554
Ce2 Ge1 Ce1 73.659(10) 18 11_554
Ce2 Ge1 Ce1 132.898(16) 2_565 11_554
Ce2 Ge1 Ce1 73.659(10) 17_565 11_554
Ce1 Ge1 Ce1 141.72(4) 28 11_554
Ce1 Ge2 Ce1 82.60(2) 3 2
Ce1 Ge2 Ce1 137.95(6) 3 4
Ce1 Ge2 Ce1 82.60(2) 2 4
Ce1 Ge2 Ce1 82.60(2) 3 .
Ce1 Ge2 Ce1 137.95(6) 2 .
Ce1 Ge2 Ce1 82.60(2) 4 .
Ce1 Ge2 Ce3 138.377(17) 3 25
Ce1 Ge2 Ce3 138.377(17) 2 25
Ce1 Ge2 Ce3 69.887(9) 4 25
Ce1 Ge2 Ce3 69.887(9) . 25
Ce1 Ge2 Ce3 69.887(9) 3 9_445
Ce1 Ge2 Ce3 69.887(9) 2 9_445
Ce1 Ge2 Ce3 138.377(17) 4 9_445
Ce1 Ge2 Ce3 138.378(17) . 9_445
Ce3 Ge2 Ce3 111.54(5) 25 9_445
Ce1 Ge2 Ce3 69.887(9) 3 27_455
Ce1 Ge2 Ce3 138.377(17) 2 27_455
Ce1 Ge2 Ce3 138.377(17) 4 27_455
Ce1 Ge2 Ce3 69.887(9) . 27_455
Ce3 Ge2 Ce3 71.55(2) 25 27_455
Ce3 Ge2 Ce3 71.55(2) 9_445 27_455
Ce1 Ge2 Ce3 138.377(17) 3 11_545
Ce1 Ge2 Ce3 69.887(9) 2 11_545
Ce1 Ge2 Ce3 69.887(9) 4 11_545
Ce1 Ge2 Ce3 138.377(17) . 11_545
Ce3 Ge2 Ce3 71.55(2) 25 11_545
Ce3 Ge2 Ce3 71.55(2) 9_445 11_545
Ce3 Ge2 Ce3 111.54(5) 27_455 11_545
Ce1 Ge3 Ce1 95.962(5) . 27_455
Ce1 Ge3 Ce1 142.397(16) . 2_565
Ce1 Ge3 Ce1 95.962(5) 27_455 2_565
Ce1 Ge3 Ce1 95.962(5) . 28
Ce1 Ge3 Ce1 142.397(16) 27_455 28
Ce1 Ge3 Ce1 95.962(5) 2_565 28
Ce1 Ge3 Ce2 72.675(11) . .
Ce1 Ge3 Ce2 74.911(7) 27_455 .
Ce1 Ge3 Ce2 144.927(11) 2_565 .
Ce1 Ge3 Ce2 74.911(7) 28 .
Ce1 Ge3 Ce2 74.911(7) . 28
Ce1 Ge3 Ce2 144.928(11) 27_455 28
Ce1 Ge3 Ce2 74.911(7) 2_565 28
Ce1 Ge3 Ce2 72.676(11) 28 28
Ce2 Ge3 Ce2 130.724(10) . 28
Ce1 Ge3 Ce2 144.927(11) . 2_565
Ce1 Ge3 Ce2 74.911(7) 27_455 2_565
Ce1 Ge3 Ce2 72.676(11) 2_565 2_565
Ce1 Ge3 Ce2 74.911(7) 28 2_565
Ce2 Ge3 Ce2 72.252(15) . 2_565
Ce2 Ge3 Ce2 130.724(10) 28 2_565
Ce1 Ge3 Ce2 74.911(7) . 27_455
Ce1 Ge3 Ce2 72.676(11) 27_455 27_455
Ce1 Ge3 Ce2 74.911(7) 2_565 27_455
Ce1 Ge3 Ce2 144.928(11) 28 27_455
Ce2 Ge3 Ce2 130.724(10) . 27_455
Ce2 Ge3 Ce2 72.252(15) 28 27_455
Ce2 Ge3 Ce2 130.724(10) 2_565 27_455

loop_
_geom_bond_atom_site_label_1
_geom_bond_atom_site_label_2
_geom_bond_distance
_geom_bond_site_symmetry_2
Ce1 Ge3 3.1278(4) .
Ce1 Ge2 3.2646(8) .
Ce1 Ge1 3.3098(6) 27_455
Ce1 In1 3.4596(6) .
Ce1 In1 3.4596(6) 3
Ce1 In1 3.5533(5) 25
Ce1 In1 3.5533(5) 27_455
Ce1 Ce2 3.7364(6) .
Ce1 Ce2 3.8348(5) 28
Ce1 Ce2 3.8348(5) 27_455
Ce1 Ce3 3.8649(4) 25
Ce2 Ge1 3.0802(8) .
Ce2 Ge1 3.0802(8) 17_565
Ce2 Ce2 3.1368(9) 18
Ce2 Ge3 3.1775(4) .
Ce2 In1 3.2361(4) .
Ce2 In1 3.2362(4) 3
Ce2 In2 3.4043(4) .
Ce2 In2 3.4043(4) 3
Ce2 Ce2 3.7466(8) 2_565
Ce2 Ce1 3.8348(5) 28
Ce2 Ce1 3.8348(5) 27_455
Ce3 Ge1 2.9224(8) 3_655
Ce3 Ge1 2.9224(8) .
Ce3 In2 3.4611(10) .
Ce3 In3 3.4763(11) 25
Ce3 Ge2 3.4763(11) 25
Ce3 In3 3.4763(11) 9_554
Ce3 Ge2 3.4763(11) 9_554
Ce3 In1 3.5044(7) 18
Ce3 In1 3.5045(7) .
Ce3 Ce1 3.8649(4) 25
Ce3 Ce1 3.8649(4) 28
Ce3 Ce1 3.8649(4) 11_554
Ce4 In2 3.4569(9) 17
Ce4 In2 3.4569(9) 19
Ce4 In2 3.4569(9) 3
Ce4 In2 3.4569(9) .
Ce4 In1 3.5359(6) .
Ce4 In1 3.5359(6) 2
Ce4 In1 3.5359(6) 4
Ce4 In1 3.5359(6) 3
Ce4 Ce1 3.9069(7) 4
Ce4 Ce1 3.9069(7) 2
In1 In1 3.0033(12) 25
In1 In2 3.1310(7) .
In1 Ce2 3.2361(4) 4
In1 Ce1 3.4596(6) 4
In1 Ce1 3.5533(5) 25
In1 Ce1 3.5533(5) 28
In2 In2 3.0567(11) 19
In2 In2 3.0567(11) 3
In2 In1 3.1310(7) 18
In2 Ce2 3.4043(4) 4
In2 Ce2 3.4043(4) 19
In2 Ce2 3.4043(4) 18
In2 Ce4 3.4569(9) 17
Ge1 Ce3 2.9224(8) 19_565
Ge1 Ce2 3.0802(8) 18
Ge1 Ce2 3.0802(8) 2_565
Ge1 Ce2 3.0802(8) 17_565
Ge1 Ce1 3.3098(6) 28
Ge1 Ce1 3.3098(6) 11_554
Ge2 Ce1 3.2645(8) 3
Ge2 Ce1 3.2645(8) 2
Ge2 Ce1 3.2645(8) 4
Ge2 Ce3 3.4764(11) 25
Ge2 Ce3 3.4764(11) 9_445
Ge2 Ce3 3.4764(11) 27_455
Ge2 Ce3 3.4764(11) 11_545
Ge3 Ce1 3.1279(4) 27_455
Ge3 Ce1 3.1279(4) 2_565
Ge3 Ce1 3.1279(4) 28
Ge3 Ce2 3.1775(4) 28
Ge3 Ce2 3.1775(4) 2_565
Ge3 Ce2 3.1775(4) 27_455

loop_
_publcif_info_datablock.id
_publcif_info_datablock.publ_exptl
_publcif_info_datablock.publ_geom
_publcif_info_datablock.structure
{e199379d-8f3e-42d6-89fc-c0f8e4176c55} y y y

loop_
_publcif_info_exptl_table_extra_item
sin_theta_over_lambda_max

loop_
_publcif_info_tables.block_id
_publcif_info_tables.reference_item
{e199379d-8f3e-42d6-89fc-c0f8e4176c55} '_publcif_info_datablock.publ_exptl'

loop_
_publcif_info_cif.paper_type
CE
